data_7101721
loop_
_publ_author_name
'Muthusamy, Sengodagounder'
'Krishnamurthi, Janagiraman'
'Suresh, Eringathodi'

_publ_section_title
;
 Multicomponent reactions involving tricyclooxonium ylide intermediate:
 diastereoselective synthesis of mono- and
 bisalkoxyoctahydro-1,4-benzodioxocin-6(5H)-one frameworks.
;
_journal_issue 8
_journal_name_full 'Chemical communications (Cambridge, England)'
_journal_page_first 861
_journal_page_last 863
_journal_paper_doi 10.1039/b613008a
_journal_year 2007
_chemical_formula_sum 'C19 H24 O6'
_chemical_formula_weight 348.38
_chemical_name_systematic
;
?
;
_space_group_IT_number 14
_symmetry_cell_setting monoclinic
_symmetry_space_group_name_Hall '-P 2ybc'
_symmetry_space_group_name_H-M 'P 1 21/c 1'
_atom_sites_solution_hydrogens geom
_atom_sites_solution_primary direct
_atom_sites_solution_secondary difmap
_audit_creation_method SHELXL-97
_cell_angle_alpha 90.00
_cell_angle_beta 101.138(3)
_cell_angle_gamma 90.00
_cell_formula_units_Z 4
_cell_length_a 9.6678(14)
_cell_length_b 11.1324(17)
_cell_length_c 16.858(3)
_cell_measurement_temperature 293(2)
_cell_volume 1780.2(5)
_computing_cell_refinement 'BRUKER SMART'
_computing_data_collection 'BRUKER SMART'
_computing_data_reduction 'BRUKER SAINT'
_computing_molecular_graphics ORTEP
_computing_structure_refinement 'SHELXL-97 (Sheldrick, 1997)'
_computing_structure_solution 'SHELXS-97 (Sheldrick, 1990)'
_diffrn_ambient_temperature 293(2)
_diffrn_measured_fraction_theta_full 0.939
_diffrn_measured_fraction_theta_max 0.939
_diffrn_measurement_device_type 'BRUKER SMART APEX CCD DIFFRACTOMETER'
_diffrn_measurement_method 'OMEGA-PHI SCAN'
_diffrn_radiation_monochromator graphite
_diffrn_radiation_source 'fine-focus sealed tube'
_diffrn_radiation_type MoK\a
_diffrn_radiation_wavelength 0.71073
_diffrn_reflns_av_R_equivalents 0.0457
_diffrn_reflns_av_sigmaI/netI 0.0597
_diffrn_reflns_limit_h_max 11
_diffrn_reflns_limit_h_min -11
_diffrn_reflns_limit_k_max 11
_diffrn_reflns_limit_k_min -13
_diffrn_reflns_limit_l_max 19
_diffrn_reflns_limit_l_min -20
_diffrn_reflns_number 8627
_diffrn_reflns_theta_full 25.00
_diffrn_reflns_theta_max 25.00
_diffrn_reflns_theta_min 2.15
_exptl_absorpt_coefficient_mu 0.096
_exptl_crystal_colour Colourless
_exptl_crystal_density_diffrn 1.300
_exptl_crystal_density_method 'not measured'
_exptl_crystal_description Blocks
_exptl_crystal_F_000 744
_exptl_crystal_size_max 0.32
_exptl_crystal_size_mid 0.26
_exptl_crystal_size_min 0.22
_refine_diff_density_max 0.279
_refine_diff_density_min -0.252
_refine_diff_density_rms 0.082
_refine_ls_extinction_method none
_refine_ls_goodness_of_fit_ref 1.126
_refine_ls_hydrogen_treatment constr
_refine_ls_matrix_type full
_refine_ls_number_parameters 225
_refine_ls_number_reflns 3111
_refine_ls_number_restraints 0
_refine_ls_restrained_S_all 1.126
_refine_ls_R_factor_all 0.1063
_refine_ls_R_factor_gt 0.0649
_refine_ls_shift/su_max 0.000
_refine_ls_shift/su_mean 0.000
_refine_ls_structure_factor_coef Fsqd
_refine_ls_weighting_details 'w=1/[\s^2^(Fo^2^)+(0.0925P)^2^+0.1070P] where P=(Fo^2^+2Fc^2^)/3'
_refine_ls_weighting_scheme calc
_refine_ls_wR_factor_gt 0.1588
_refine_ls_wR_factor_ref 0.1919
_reflns_number_gt 2016
_reflns_number_total 3111
_reflns_threshold_expression >2sigma(I)
_cod_data_source_file b613008a.txt
_cod_data_source_block compound_11d
_cod_depositor_comments
;
The following automatic conversions were performed:
'_symmetry_cell_setting' value 'Monoclinic' changed to 'monoclinic'
according to '/home/saulius/struct/CIF-dictionaries/cif_core.dic'
dictionary named 'cif_core.dic' version 2.4.1 from 2010-06-29.

Automatic conversion script
Id: cif_fix_enum 1527 2010-12-29 10:47:43Z saulius 

The following automatic conversions were performed:

'_refine_ls_weighting_scheme' value 'calc
w=1/[\s^2^(Fo^2^)+(0.0925P)^2^+0.1070P] where P=(Fo^2^+2Fc^2^)/3' was
changed to 'calc'. New tag '_refine_ls_weighting_details' was
created. The value of the new tag was set to
'w=1/[\s^2^(Fo^2^)+(0.0925P)^2^+0.1070P] where P=(Fo^2^+2Fc^2^)/3'.

Automatic conversion script
Id: cif_fix_values 3143 2015-03-26 13:38:13Z robertas 
;
_cod_original_sg_symbol_H-M P21/c
_cod_database_code 7101721

loop_
_symmetry_equiv_pos_as_xyz
'x, y, z'
'-x, y+1/2, -z+1/2'
'-x, -y, -z'
'x, -y-1/2, z-1/2'

loop_
_atom_site_label
_atom_site_type_symbol
_atom_site_fract_x
_atom_site_fract_y
_atom_site_fract_z
_atom_site_U_iso_or_equiv
_atom_site_adp_type
_atom_site_occupancy
_atom_site_calc_flag
_atom_site_refinement_flags
O1 O 0.3170(2) 0.27201(19) 0.02688(12) 0.0416(6) Uani 1 d .
C2 C 0.1971(3) 0.2687(3) 0.0654(2) 0.0445(8) Uani 1 d .
H2A H 0.2286 0.2536 0.1227 0.053 Uiso 1 calc R
H2B H 0.1358 0.2031 0.0430 0.053 Uiso 1 calc R
C3 C 0.1152(3) 0.3845(3) 0.0543(2) 0.0486(9) Uani 1 d .
H3A H 0.0827 0.3981 -0.0031 0.058 Uiso 1 calc R
H3B H 0.0326 0.3760 0.0786 0.058 Uiso 1 calc R
O4 O 0.1926(2) 0.48768(19) 0.08830(13) 0.0420(6) Uani 1 d .
C5 C 0.2465(3) 0.4768(3) 0.17210(18) 0.0385(8) Uani 1 d .
H5 H 0.1750 0.4387 0.1977 0.046 Uiso 1 calc R
C6 C 0.3824(3) 0.4023(3) 0.19108(19) 0.0341(7) Uani 1 d .
C6A C 0.4732(3) 0.3970(3) 0.12727(17) 0.0337(7) Uani 1 d .
H6A H 0.4458 0.4642 0.0900 0.040 Uiso 1 calc R
C7 C 0.6264(3) 0.4157(3) 0.1678(2) 0.0443(8) Uani 1 d .
H7A H 0.6543 0.3531 0.2077 0.053 Uiso 1 calc R
H7B H 0.6356 0.4923 0.1958 0.053 Uiso 1 calc R
C8 C 0.7248(4) 0.4137(4) 0.1071(2) 0.0594(10) Uani 1 d .
H8A H 0.7035 0.4809 0.0702 0.071 Uiso 1 calc R
H8B H 0.8217 0.4215 0.1355 0.071 Uiso 1 calc R
C9 C 0.7066(4) 0.2967(4) 0.0601(2) 0.0612(11) Uani 1 d .
H9A H 0.7371 0.2304 0.0966 0.073 Uiso 1 calc R
H9B H 0.7657 0.2979 0.0197 0.073 Uiso 1 calc R
C10 C 0.5522(4) 0.2769(3) 0.0182(2) 0.0502(9) Uani 1 d .
H10A H 0.5251 0.3385 -0.0225 0.060 Uiso 1 calc R
H10B H 0.5438 0.1997 -0.0089 0.060 Uiso 1 calc R
C10A C 0.4527(3) 0.2806(3) 0.07740(18) 0.0365(8) Uani 1 d .
O11 O 0.4737(2) 0.18610(18) 0.13441(12) 0.0398(6) Uani 1 d .
C12 C 0.4545(4) 0.0667(3) 0.1025(2) 0.0575(10) Uani 1 d .
H12A H 0.3644 0.0609 0.0669 0.086 Uiso 1 calc R
H12B H 0.4586 0.0105 0.1461 0.086 Uiso 1 calc R
H12C H 0.5277 0.0486 0.0731 0.086 Uiso 1 calc R
O13 O 0.4154(2) 0.3554(2) 0.25650(13) 0.0441(6) Uani 1 d .
C14 C 0.2798(3) 0.6018(3) 0.2093(2) 0.0408(8) Uani 1 d .
H14 H 0.2977 0.5936 0.2683 0.049 Uiso 1 calc R
O15 O 0.4053(2) 0.6421(2) 0.18644(15) 0.0505(6) Uani 1 d .
H15 H 0.4469 0.6881 0.2209 0.076 Uiso 1 calc R
C16 C 0.1558(3) 0.6867(3) 0.18437(19) 0.0400(8) Uani 1 d .
C17 C 0.1663(4) 0.7850(3) 0.1368(2) 0.0470(9) Uani 1 d .
H17 H 0.2511 0.8007 0.1205 0.056 Uiso 1 calc R
C18 C 0.0531(4) 0.8611(3) 0.1127(2) 0.0540(10) Uani 1 d .
H18 H 0.0625 0.9283 0.0815 0.065 Uiso 1 calc R
C19 C -0.0721(4) 0.8374(3) 0.1348(2) 0.0505(9) Uani 1 d .
C20 C -0.0835(4) 0.7394(4) 0.1827(2) 0.0596(11) Uani 1 d .
H20 H -0.1690 0.7233 0.1981 0.071 Uiso 1 calc R
C21 C 0.0296(4) 0.6649(3) 0.2081(2) 0.0543(10) Uani 1 d .
H21 H 0.0210 0.5998 0.2414 0.065 Uiso 1 calc R
C22 C -0.1969(3) 0.9146(3) 0.10660(17) 0.0674(12) Uani 1 d .
H22 H -0.2818 0.8932 0.1208 0.081 Uiso 1 calc R
O23 O -0.1941(3) 1.0031(3) 0.06648(17) 0.0944(11) Uani 1 d R

loop_
_atom_site_aniso_label
_atom_site_aniso_U_11
_atom_site_aniso_U_22
_atom_site_aniso_U_33
_atom_site_aniso_U_23
_atom_site_aniso_U_13
_atom_site_aniso_U_12
O1 0.0409(13) 0.0465(14) 0.0357(11) -0.0058(10) 0.0034(10) 0.0059(10)
C2 0.039(2) 0.044(2) 0.0483(19) -0.0078(16) 0.0031(16) -0.0017(15)
C3 0.0337(18) 0.053(2) 0.055(2) -0.0143(18) -0.0023(16) 0.0035(16)
O4 0.0411(13) 0.0404(13) 0.0412(13) -0.0061(10) -0.0002(10) 0.0073(10)
C5 0.0394(19) 0.0397(19) 0.0363(17) -0.0013(15) 0.0071(15) 0.0046(15)
C6 0.0362(18) 0.0299(17) 0.0352(17) -0.0031(14) 0.0043(14) 0.0011(13)
C6A 0.0319(17) 0.0343(17) 0.0350(17) 0.0002(13) 0.0067(13) 0.0063(13)
C7 0.0355(19) 0.0430(19) 0.054(2) -0.0039(16) 0.0081(16) 0.0017(15)
C8 0.044(2) 0.061(2) 0.077(3) -0.007(2) 0.021(2) -0.0041(18)
C9 0.052(2) 0.071(3) 0.067(3) -0.007(2) 0.030(2) 0.006(2)
C10 0.055(2) 0.051(2) 0.048(2) -0.0041(17) 0.0186(18) 0.0055(18)
C10A 0.0353(18) 0.0381(18) 0.0355(17) 0.0002(14) 0.0055(14) 0.0055(14)
O11 0.0442(13) 0.0331(12) 0.0406(12) 0.0006(10) 0.0040(10) 0.0059(10)
C12 0.066(3) 0.037(2) 0.064(2) -0.0026(18) -0.003(2) 0.0059(18)
O13 0.0455(14) 0.0502(14) 0.0362(12) 0.0035(11) 0.0071(10) 0.0092(11)
C14 0.0366(19) 0.045(2) 0.0397(18) -0.0081(15) 0.0046(15) 0.0084(15)
O15 0.0332(13) 0.0485(15) 0.0691(16) -0.0169(12) 0.0084(12) -0.0020(10)
C16 0.0381(19) 0.0409(19) 0.0396(18) -0.0089(15) 0.0038(15) 0.0072(15)
C17 0.0395(19) 0.048(2) 0.052(2) -0.0050(18) 0.0063(16) 0.0036(16)
C18 0.054(2) 0.045(2) 0.060(2) 0.0001(18) 0.0036(19) 0.0067(18)
C19 0.052(2) 0.050(2) 0.047(2) -0.0096(18) 0.0038(18) 0.0192(18)
C20 0.042(2) 0.073(3) 0.069(3) -0.007(2) 0.0224(19) 0.0152(19)
C21 0.046(2) 0.059(2) 0.061(2) 0.0050(19) 0.0202(19) 0.0136(18)
C22 0.074(3) 0.069(3) 0.055(2) -0.013(2) 0.001(2) 0.030(2)
O23 0.096(3) 0.070(2) 0.108(3) 0.006(2) -0.006(2) 0.0385(18)

loop_
_atom_type_symbol
_atom_type_description
_atom_type_scat_dispersion_real
_atom_type_scat_dispersion_imag
_atom_type_scat_source
C C 0.0033 0.0016 'International Tables Vol C Tables 4.2.6.8 and 6.1.1.4'
H H 0.0000 0.0000 'International Tables Vol C Tables 4.2.6.8 and 6.1.1.4'
O O 0.0106 0.0060 'International Tables Vol C Tables 4.2.6.8 and 6.1.1.4'

loop_
_geom_angle_atom_site_label_1
_geom_angle_atom_site_label_2
_geom_angle_atom_site_label_3
_geom_angle
C10A O1 C2 117.6(2)
O1 C2 C3 111.9(3)
O1 C2 H2A 109.2
C3 C2 H2A 109.2
O1 C2 H2B 109.2
C3 C2 H2B 109.2
H2A C2 H2B 107.9
O4 C3 C2 114.6(3)
O4 C3 H3A 108.6
C2 C3 H3A 108.6
O4 C3 H3B 108.6
C2 C3 H3B 108.6
H3A C3 H3B 107.6
C5 O4 C3 113.3(2)
O4 C5 C6 113.0(2)
O4 C5 C14 109.8(2)
C6 C5 C14 107.5(2)
O4 C5 H5 108.8
C6 C5 H5 108.8
C14 C5 H5 108.8
O13 C6 C6A 123.0(3)
O13 C6 C5 119.3(3)
C6A C6 C5 117.6(3)
C6 C6A C7 108.9(2)
C6 C6A C10A 112.9(2)
C7 C6A C10A 111.9(2)
C6 C6A H6A 107.6
C7 C6A H6A 107.6
C10A C6A H6A 107.6
C6A C7 C8 112.1(3)
C6A C7 H7A 109.2
C8 C7 H7A 109.2
C6A C7 H7B 109.2
C8 C7 H7B 109.2
H7A C7 H7B 107.9
C9 C8 C7 109.8(3)
C9 C8 H8A 109.7
C7 C8 H8A 109.7
C9 C8 H8B 109.7
C7 C8 H8B 109.7
H8A C8 H8B 108.2
C8 C9 C10 111.5(3)
C8 C9 H9A 109.3
C10 C9 H9A 109.3
C8 C9 H9B 109.3
C10 C9 H9B 109.3
H9A C9 H9B 108.0
C10A C10 C9 112.1(3)
C10A C10 H10A 109.2
C9 C10 H10A 109.2
C10A C10 H10B 109.2
C9 C10 H10B 109.2
H10A C10 H10B 107.9
O11 C10A O1 110.6(2)
O11 C10A C10 113.7(3)
O1 C10A C10 103.5(2)
O11 C10A C6A 105.6(2)
O1 C10A C6A 113.0(2)
C10 C10A C6A 110.6(3)
C10A O11 C12 116.4(2)
O11 C12 H12A 109.5
O11 C12 H12B 109.5
H12A C12 H12B 109.5
O11 C12 H12C 109.5
H12A C12 H12C 109.5
H12B C12 H12C 109.5
O15 C14 C16 113.5(3)
O15 C14 C5 107.4(2)
C16 C14 C5 111.0(3)
O15 C14 H14 108.3
C16 C14 H14 108.3
C5 C14 H14 108.3
C14 O15 H15 109.5
C17 C16 C21 118.7(3)
C17 C16 C14 120.9(3)
C21 C16 C14 120.4(3)
C16 C17 C18 121.1(3)
C16 C17 H17 119.4
C18 C17 H17 119.4
C19 C18 C17 119.8(4)
C19 C18 H18 120.1
C17 C18 H18 120.1
C18 C19 C20 119.5(3)
C18 C19 C22 120.8(3)
C20 C19 C22 119.7(3)
C21 C20 C19 120.9(4)
C21 C20 H20 119.6
C19 C20 H20 119.6
C20 C21 C16 120.0(4)
C20 C21 H21 120.0
C16 C21 H21 120.0
O23 C22 C19 123.5(2)
O23 C22 H22 118.2
C19 C22 H22 118.2

loop_
_geom_bond_atom_site_label_1
_geom_bond_atom_site_label_2
_geom_bond_distance
O1 C10A 1.423(4)
O1 C2 1.434(4)
C2 C3 1.505(4)
C2 H2A 0.9700
C2 H2B 0.9700
C3 O4 1.429(4)
C3 H3A 0.9700
C3 H3B 0.9700
O4 C5 1.413(4)
C5 C6 1.534(4)
C5 C14 1.535(4)
C5 H5 0.9800
C6 O13 1.206(3)
C6 C6A 1.516(4)
C6A C7 1.521(4)
C6A C10A 1.537(4)
C6A H6A 0.9800
C7 C8 1.525(5)
C7 H7A 0.9700
C7 H7B 0.9700
C8 C9 1.517(5)
C8 H8A 0.9700
C8 H8B 0.9700
C9 C10 1.540(5)
C9 H9A 0.9700
C9 H9B 0.9700
C10 C10A 1.515(4)
C10 H10A 0.9700
C10 H10B 0.9700
C10A O11 1.413(4)
O11 C12 1.433(4)
C12 H12A 0.9600
C12 H12B 0.9600
C12 H12C 0.9600
C14 O15 1.416(4)
C14 C16 1.521(4)
C14 H14 0.9800
O15 H15 0.8200
C16 C17 1.372(5)
C16 C21 1.377(5)
C17 C18 1.381(5)
C17 H17 0.9300
C18 C19 1.359(5)
C18 H18 0.9300
C19 C20 1.375(5)
C19 C22 1.483(4)
C20 C21 1.373(5)
C20 H20 0.9300
C21 H21 0.9300
C22 O23 1.1980
C22 H22 0.9300
